data_7012461
loop_
_publ_author_name
'Beckmann, Jens'
'Dakternieks, Dainis'
'Duthie, Andrew'
'Tiekink, Edward R. T.'

_publ_section_title
;
 Hydrolysis of (Me3SiCH2)PhSnCl2. Isomerisation of the dimeric
 tetraorganodistannoxane [(Me3SiCH2)Ph(Cl)SnOSn(Cl)Ph(CH2SiMe3)]2
;
_journal_issue 4
_journal_name_full 'Dalton Transactions'
_journal_page_first 755
_journal_paper_doi 10.1039/b211070a
_journal_year 2003
_chemical_formula_sum 'C10 H16 Cl2 Si Sn'
_chemical_formula_weight 353.91
_space_group_IT_number 14
_symmetry_cell_setting monoclinic
_symmetry_space_group_name_Hall '-P 2yn'
_symmetry_space_group_name_H-M 'P 1 21/n 1'
_atom_sites_solution_hydrogens geom
_atom_sites_solution_primary direct
_atom_sites_solution_secondary difmap
_audit_creation_method SHELXL-97
_cell_angle_alpha 90
_cell_angle_beta 94.342(1)
_cell_angle_gamma 90
_cell_formula_units_Z 4
_cell_length_a 11.4395(9)
_cell_length_b 6.3518(5)
_cell_length_c 19.9575(15)
_cell_measurement_reflns_used 3969
_cell_measurement_temperature 293(2)
_cell_measurement_theta_max 24.9
_cell_measurement_theta_min 3.4
_cell_volume 1445.98(19)
_computing_cell_refinement 'Bruker SMART'
_computing_data_collection 'Bruker SAINT'
_computing_data_reduction 'Bruker SAINT'
_computing_molecular_graphics 'ORTEPII (Johnson, 1976)'
_computing_structure_refinement 'SHELXL-97 (Sheldrick, 1997)'
_computing_structure_solution 'Bruker SHELXTL'
_diffrn_ambient_temperature 293(2)
_diffrn_measured_fraction_theta_full 0.991
_diffrn_measured_fraction_theta_max 0.991
_diffrn_measurement_device_type 'CCD area detector'
_diffrn_measurement_method 'phi and omega scans'
_diffrn_radiation_monochromator graphite
_diffrn_radiation_source 'sealed tube'
_diffrn_radiation_type MoK\a
_diffrn_radiation_wavelength 0.71073
_diffrn_reflns_av_R_equivalents 0.028
_diffrn_reflns_av_sigmaI/netI 0.028
_diffrn_reflns_limit_h_max 14
_diffrn_reflns_limit_h_min -14
_diffrn_reflns_limit_k_max 8
_diffrn_reflns_limit_k_min -8
_diffrn_reflns_limit_l_max 25
_diffrn_reflns_limit_l_min -25
_diffrn_reflns_number 12019
_diffrn_reflns_theta_full 27.6
_diffrn_reflns_theta_max 27.6
_diffrn_reflns_theta_min 2.0
_diffrn_standards_decay_% 0
_diffrn_standards_number 0
_exptl_absorpt_coefficient_mu 2.186
_exptl_absorpt_correction_type none
_exptl_crystal_colour colourless
_exptl_crystal_density_diffrn 1.626
_exptl_crystal_density_method 'not measured'
_exptl_crystal_description rod
_exptl_crystal_F_000 696
_exptl_crystal_size_max 0.40
_exptl_crystal_size_mid 0.10
_exptl_crystal_size_min 0.05
_refine_diff_density_max 0.40
_refine_diff_density_min -0.43
_refine_diff_density_rms 0.073
_refine_ls_extinction_method none
_refine_ls_goodness_of_fit_ref 1.12
_refine_ls_hydrogen_treatment mixed
_refine_ls_matrix_type full
_refine_ls_number_parameters 127
_refine_ls_number_reflns 3306
_refine_ls_number_restraints 0
_refine_ls_restrained_S_all 1.12
_refine_ls_R_factor_all 0.041
_refine_ls_R_factor_gt 0.032
_refine_ls_shift/su_max <0.001
_refine_ls_shift/su_mean 0.000
_refine_ls_structure_factor_coef Fsqd
_refine_ls_weighting_details 'calc w=1/[\s^2^(Fo^2^)+(0.0313P)^2^+0.9314P] where P=(Fo^2^+2Fc^2^)/3'
_refine_ls_weighting_scheme calc
_refine_ls_wR_factor_gt 0.078
_refine_ls_wR_factor_ref 0.081
_reflns_number_gt 2734
_reflns_number_total 3306
_reflns_threshold_expression I>2\s(I)
_cod_data_source_file b211070a.txt
_cod_data_source_block 1
_cod_original_sg_symbol_H-M P21/n
_cod_database_code 7012461

loop_
_symmetry_equiv_pos_as_xyz
'x, y, z'
'-x+1/2, y+1/2, -z+1/2'
'-x, -y, -z'
'x-1/2, -y-1/2, z-1/2'

loop_
_atom_site_label
_atom_site_type_symbol
_atom_site_fract_x
_atom_site_fract_y
_atom_site_fract_z
_atom_site_U_iso_or_equiv
_atom_site_adp_type
_atom_site_occupancy
_atom_site_symmetry_multiplicity
_atom_site_calc_flag
_atom_site_refinement_flags
_atom_site_disorder_assembly
_atom_site_disorder_group
Sn Sn -0.06682(2) 0.09600(4) 0.198257(12) 0.04795(10) Uani 1 1 d . . .
Cl1 Cl -0.07651(9) 0.19124(19) 0.31111(5) 0.0676(3) Uani 1 1 d . . .
Cl2 Cl -0.07841(9) -0.27171(17) 0.20835(6) 0.0723(3) Uani 1 1 d . . .
Si Si -0.23803(10) 0.13969(16) 0.05190(5) 0.0535(3) Uani 1 1 d . . .
C1 C 0.1077(3) 0.1532(6) 0.17414(17) 0.0491(8) Uani 1 1 d . . .
C2 C 0.1913(3) -0.0003(8) 0.1845(2) 0.0640(10) Uani 1 1 d . . .
H2 H 0.1709 -0.1314 0.2008 0.077 Uiso 1 1 calc R . .
C3 C 0.3069(4) 0.0395(8) 0.1708(2) 0.0742(13) Uani 1 1 d . . .
H3 H 0.3634 -0.0653 0.1773 0.089 Uiso 1 1 calc R . .
C4 C 0.3368(3) 0.2325(9) 0.1478(2) 0.0712(12) Uani 1 1 d . . .
H4 H 0.4142 0.2595 0.1392 0.085 Uiso 1 1 calc R . .
C5 C 0.2542(4) 0.3870(7) 0.1372(2) 0.0714(12) Uani 1 1 d . . .
H5 H 0.2754 0.5185 0.1216 0.086 Uiso 1 1 calc R . .
C6 C 0.1390(3) 0.3471(6) 0.1497(2) 0.0590(9) Uani 1 1 d . . .
H6 H 0.0824 0.4511 0.1417 0.071 Uiso 1 1 calc R . .
C7 C -0.2192(3) 0.2059(6) 0.14360(18) 0.0525(8) Uani 1 1 d . . .
H7A H -0.2865 0.1508 0.1647 0.063 Uiso 1 1 calc R . .
H7B H -0.2212 0.3579 0.1479 0.063 Uiso 1 1 calc R . .
C8 C -0.1146(4) 0.2548(8) 0.0089(2) 0.0779(13) Uani 1 1 d . . .
H8A H -0.1146 0.4050 0.0143 0.117 Uiso 1 1 calc R . .
H8B H -0.1236 0.2207 -0.0381 0.117 Uiso 1 1 calc R . .
H8C H -0.0419 0.1982 0.0282 0.117 Uiso 1 1 calc R . .
C9 C -0.2379(6) -0.1516(7) 0.0413(2) 0.0900(16) Uani 1 1 d . . .
H9A H -0.3016 -0.2114 0.0636 0.135 Uiso 1 1 calc R . .
H9B H -0.1651 -0.2080 0.0607 0.135 Uiso 1 1 calc R . .
H9C H -0.2468 -0.1857 -0.0056 0.135 Uiso 1 1 calc R . .
C10 C -0.3800(4) 0.2550(9) 0.0176(2) 0.0859(14) Uani 1 1 d . . .
H10A H -0.4430 0.1943 0.0402 0.129 Uiso 1 1 calc R . .
H10B H -0.3913 0.2257 -0.0297 0.129 Uiso 1 1 calc R . .
H10C H -0.3787 0.4046 0.0245 0.129 Uiso 1 1 calc R . .

loop_
_atom_site_aniso_label
_atom_site_aniso_U_11
_atom_site_aniso_U_22
_atom_site_aniso_U_33
_atom_site_aniso_U_23
_atom_site_aniso_U_13
_atom_site_aniso_U_12
Sn 0.04095(14) 0.05244(16) 0.05086(15) -0.00515(11) 0.00611(10) -0.00135(10)
Cl1 0.0615(6) 0.0887(7) 0.0538(5) -0.0123(5) 0.0118(4) -0.0101(5)
Cl2 0.0664(6) 0.0530(6) 0.0978(8) -0.0006(5) 0.0070(6) -0.0013(5)
Si 0.0540(6) 0.0541(6) 0.0523(6) -0.0028(4) 0.0034(5) -0.0014(4)
C1 0.0412(18) 0.064(2) 0.0430(18) -0.0057(16) 0.0060(14) -0.0014(15)
C2 0.053(2) 0.076(3) 0.063(2) 0.011(2) 0.0032(18) 0.007(2)
C3 0.052(2) 0.100(4) 0.071(3) 0.000(2) 0.003(2) 0.024(2)
C4 0.044(2) 0.114(4) 0.056(2) -0.009(2) 0.0099(18) -0.008(2)
C5 0.068(3) 0.082(3) 0.066(3) -0.003(2) 0.020(2) -0.015(2)
C6 0.050(2) 0.062(2) 0.066(2) -0.0007(18) 0.0074(18) 0.0018(17)
C7 0.0439(19) 0.053(2) 0.060(2) -0.0070(17) 0.0018(16) 0.0047(16)
C8 0.072(3) 0.090(3) 0.074(3) 0.016(2) 0.015(2) 0.003(2)
C9 0.144(5) 0.060(3) 0.066(3) -0.015(2) 0.006(3) -0.009(3)
C10 0.061(3) 0.112(4) 0.083(3) 0.000(3) -0.010(2) 0.005(3)

loop_
_atom_type_symbol
_atom_type_description
_atom_type_scat_dispersion_real
_atom_type_scat_dispersion_imag
_atom_type_scat_source
C C 0.0033 0.0016 'International Tables Vol C Tables 4.2.6.8 and 6.1.1.4'
H H 0.0000 0.0000 'International Tables Vol C Tables 4.2.6.8 and 6.1.1.4'
Cl Cl 0.1484 0.1585 'International Tables Vol C Tables 4.2.6.8 and 6.1.1.4'
Si Si 0.0817 0.0704 'International Tables Vol C Tables 4.2.6.8 and 6.1.1.4'
Sn Sn -0.6537 1.4246 'International Tables Vol C Tables 4.2.6.8 and 6.1.1.4'

loop_
_geom_angle_atom_site_label_1
_geom_angle_atom_site_label_2
_geom_angle_atom_site_label_3
_geom_angle
_geom_angle_site_symmetry_1
_geom_angle_site_symmetry_3
_geom_angle_publ_flag
C7 Sn C1 125.66(14) . . ?
C7 Sn Cl1 108.36(10) . . ?
C1 Sn Cl1 106.73(9) . . ?
C7 Sn Cl2 108.92(11) . . ?
C1 Sn Cl2 104.48(10) . . ?
Cl1 Sn Cl2 99.63(4) . . ?
C8 Si C9 109.4(2) . . ?
C8 Si C10 110.3(2) . . ?
C9 Si C10 110.9(3) . . ?
C8 Si C7 109.15(19) . . ?
C9 Si C7 109.4(2) . . ?
C10 Si C7 107.6(2) . . ?
C2 C1 C6 119.4(4) . . ?
C2 C1 Sn 120.2(3) . . ?
C6 C1 Sn 120.4(3) . . ?
C1 C2 C3 120.2(4) . . ?
C4 C3 C2 119.7(4) . . ?
C3 C4 C5 120.6(4) . . ?
C4 C5 C6 119.8(4) . . ?
C1 C6 C5 120.2(4) . . ?
Si C7 Sn 117.45(17) . . ?

loop_
_geom_bond_atom_site_label_1
_geom_bond_atom_site_label_2
_geom_bond_distance
_geom_bond_site_symmetry_2
_geom_bond_publ_flag
Sn C7 2.105(3) . ?
Sn C1 2.120(3) . ?
Sn Cl1 2.3428(10) . ?
Sn Cl2 2.3489(11) . ?
Si C8 1.857(4) . ?
Si C9 1.862(4) . ?
Si C10 1.864(4) . ?
Si C7 1.874(4) . ?
C1 C2 1.370(5) . ?
C1 C6 1.382(5) . ?
C2 C3 1.394(6) . ?
C3 C4 1.361(7) . ?
C4 C5 1.368(6) . ?
C5 C6 1.384(6) . ?

loop_
_cod_related_entry_id
_cod_related_entry_database
_cod_related_entry_code
1 ChemSpider 30652748
